data_4518630
loop_
_publ_author_name
'Zhu, Ming-Hui'
'Zhang, Xiao-Wen'
'Usman, Muhammad'
'Cong, Hengjiang'
'Liu, Wen-Bo'

_publ_section_title
;
 Palladium-Catalyzed (4 + 4) Annulation of Silacyclobutanes and
 2-Iodobiarenes to Eight-Membered Silacycles via C--H and C--Si Bond
 Activation
;
_journal_name_full 'ACS Catalysis'
_journal_page_first 5703
_journal_page_last 5708
_journal_paper_doi 10.1021/acscatal.1c00975
_journal_year 2021
_chemical_formula_moiety 'C29 H26 O2 Si'
_chemical_formula_sum 'C29 H26 O2 Si'
_chemical_formula_weight 434.59
_space_group_crystal_system monoclinic
_space_group_IT_number 14
_space_group_name_Hall '-P 2ybc'
_space_group_name_H-M_alt 'P 1 21/c 1'
_atom_sites_solution_hydrogens difmap
_atom_sites_solution_primary dual
_audit_creation_date 2020-07-18
_audit_creation_method
;
Olex2 1.3
(compiled 2020.06.28 svn.raecde09e for OlexSys, GUI svn.r6132)
;
_cell_angle_alpha 90
_cell_angle_beta 98.0756(5)
_cell_angle_gamma 90
_cell_formula_units_Z 4
_cell_length_a 18.71438(10)
_cell_length_b 7.11566(5)
_cell_length_c 17.68547(11)
_cell_measurement_reflns_used 22075
_cell_measurement_temperature 296.86(10)
_cell_measurement_theta_max 73.8430
_cell_measurement_theta_min 4.7260
_cell_volume 2331.73(3)
_computing_cell_refinement 'CrysAlisPro 1.171.40.67a (Rigaku OD, 2019)'
_computing_data_collection 'CrysAlisPro 1.171.40.67a (Rigaku OD, 2019)'
_computing_data_reduction 'CrysAlisPro 1.171.40.67a (Rigaku OD, 2019)'
_computing_molecular_graphics 'Olex2 1.3 (Dolomanov et al., 2009)'
_computing_publication_material 'Olex2 1.3 (Dolomanov et al., 2009)'
_computing_structure_refinement 'SHELXL 2018/3 (Sheldrick, 2015)'
_computing_structure_solution 'SHELXT 2014/5 (Sheldrick, 2014)'
_diffrn_ambient_environment air
_diffrn_ambient_temperature 296.86(10)
_diffrn_detector 'Hybrid Pixel Array Detector'
_diffrn_detector_area_resol_mean 10.0000
_diffrn_measured_fraction_theta_full 0.996
_diffrn_measured_fraction_theta_max 0.987
_diffrn_measurement_details
;
List of Runs (angles in degrees, time in seconds):

  # Type    Start    End  Width  t~exp~   \w     \q     \k     \f   Frames
--------------------------------------------------------------------------
  1  \w    -84.00  94.00   0.50    0.50    --    5.00 -14.00  90.00  356
  2  \w   -136.00  43.00   0.50    0.50    --  -46.80  14.00 -98.00  358
  3  \w   -136.00  43.00   0.50    0.50    --  -46.80 -14.00  90.00  358
  4  \w   -192.00 -13.00   0.50    0.50    -- -102.80 -14.00  90.00  358
  5  \w   -192.00 -13.00   0.50    0.50    -- -102.80  14.00 -98.00  358
  6  \w    -28.00  94.00   0.50    0.50    --    5.00  57.00-180.00  244
  7  \w   -136.00  -8.00   0.50    0.50    --  -46.80 -76.00 -60.00  256
  8  \w    -80.00  43.00   0.50    0.50    --  -46.80  57.00 120.00  246
  9  \w   -136.00 -13.00   0.50    0.50    --  -46.80 -57.00 -30.00  246
 10  \w    -90.00 -64.00   0.50    0.50    -- -102.80 -74.00  12.03   52
 11  \w    -90.00 -64.00   0.50    0.50    -- -102.80 -76.00 -30.00   52
 12  \w    -90.00 -64.00   0.50    0.50    -- -102.80 -76.00   0.00   52
 13  \w    -38.00 -13.00   0.50    0.50    -- -102.80  76.00  90.00   50
 14  \w   -128.00-102.00   0.50    0.50    -- -102.80  76.00  90.00   52
 15  \w    -93.00 -67.00   0.50    0.50    -- -102.80 -66.00 -12.40   52
 16  \w    -90.00 -64.00   0.50    0.50    -- -102.80 -76.00  34.42   52
 17  \w    -70.00 -14.00   0.50    0.50    -- -102.80  57.00  30.00  112
 18  \w    -91.00 -65.00   0.50    0.50    -- -102.80 -74.00 -23.41   52
 19  \w   -141.00 -64.00   0.50    0.50    -- -102.80 -76.00 -60.00  154
 20  \w    -53.00 -27.00   0.50    0.50    -- -102.80  76.00  60.00   52
 21  \w   -141.00 -58.00   0.50    0.50    -- -102.80  76.00  60.00  166
 22  \w   -102.00 -65.00   0.50    0.50    -- -102.80 -76.00  60.00   74
 23  \w    -94.00 -68.00   0.50    0.50    -- -102.80 -65.00  62.51   52
 24  \w   -167.00-112.00   0.50    0.50    -- -102.80 -68.00  37.43  110
 25  \w    -99.00 -67.00   0.50    0.50    -- -102.80 -68.00  37.43   64
 26  \w    -92.00 -66.00   0.50    0.50    -- -102.80 -69.00 -24.33   52
 27  \w    -89.00 -64.00   0.50    0.50    -- -102.80 -74.00 -45.39   50
 28  \w   -104.00 -67.00   0.50    0.50    -- -102.80 -75.00 -50.93   74
 29  \w   -191.00 -69.00   0.50    0.50    -- -102.80 -59.00  11.14  244
 30  \w    -91.00 -64.00   0.50    0.50    -- -102.80 -76.00  30.00   54
 31  \w   -149.00-123.00   0.50    0.50    -- -102.80 -74.00 -45.39   52
 32  \w    -90.00 -65.00   0.50    0.50    -- -102.80 -73.00  63.43   50
 33  \w   -191.00-165.00   0.50    0.50    -- -102.80 -76.00  60.00   52
 34  \w   -191.00 -71.00   0.50    0.50    -- -102.80 -57.00  60.00  240
 35  \w   -191.00-145.00   0.50    0.50    -- -102.80 -76.00 -60.00   92
 36  \w   -191.00 -69.00   0.50    0.50    -- -102.80 -58.00 -13.31  244
 37  \w    -90.00 -65.00   0.50    0.50    -- -102.80 -73.00 -44.14   50
 38  \w    -92.00 -67.00   0.50    0.50    -- -102.80 -72.00 -29.69   50
 39  \w    -90.00 -64.00   0.50    0.50    -- -102.80 -76.00  25.16   52
 40  \w   -141.00 -13.00   0.50    0.50    -- -102.80  76.00 -30.00  256
;
_diffrn_measurement_device 'four-circle diffractometer'
_diffrn_measurement_device_type 'XtaLAB AFC11 (RINC): Kappa single'
_diffrn_measurement_method '\w scans'
_diffrn_orient_matrix_type 'CrysAlisPro convention (1999,Acta A55,543-557)'
_diffrn_orient_matrix_UB_11 -0.0287024000
_diffrn_orient_matrix_UB_12 -0.0403325000
_diffrn_orient_matrix_UB_13 -0.0843831000
_diffrn_orient_matrix_UB_21 0.0777701000
_diffrn_orient_matrix_UB_22 0.0031002000
_diffrn_orient_matrix_UB_23 -0.0192436000
_diffrn_orient_matrix_UB_31 0.0065947000
_diffrn_orient_matrix_UB_32 -0.2126886000
_diffrn_orient_matrix_UB_33 0.0157365000
_diffrn_radiation_monochromator mirror
_diffrn_radiation_probe x-ray
_diffrn_radiation_type 'Cu K\a'
_diffrn_radiation_wavelength 1.54184
_diffrn_reflns_av_R_equivalents 0.0297
_diffrn_reflns_av_unetI/netI 0.0161
_diffrn_reflns_Laue_measured_fraction_full 0.996
_diffrn_reflns_Laue_measured_fraction_max 0.987
_diffrn_reflns_limit_h_max 23
_diffrn_reflns_limit_h_min -23
_diffrn_reflns_limit_k_max 8
_diffrn_reflns_limit_k_min -8
_diffrn_reflns_limit_l_max 22
_diffrn_reflns_limit_l_min -21
_diffrn_reflns_number 42493
_diffrn_reflns_point_group_measured_fraction_full 0.996
_diffrn_reflns_point_group_measured_fraction_max 0.987
_diffrn_reflns_theta_full 67.684
_diffrn_reflns_theta_max 74.236
_diffrn_reflns_theta_min 4.773
_diffrn_source 'Rotating-anode X-ray tube'
_diffrn_source_type 'Rigaku (Cu) X-ray Source'
_exptl_absorpt_coefficient_mu 1.064
_exptl_absorpt_correction_T_max 1.00000
_exptl_absorpt_correction_T_min 0.73011
_exptl_absorpt_correction_type multi-scan
_exptl_absorpt_process_details
;
CrysAlisPro 1.171.40.67a (Rigaku Oxford Diffraction, 2019)
Empirical absorption correction using spherical harmonics,
 implemented in SCALE3 ABSPACK scaling algorithm.
;
_exptl_crystal_colour colourless
_exptl_crystal_colour_primary colourless
_exptl_crystal_density_diffrn 1.238
_exptl_crystal_description needle
_exptl_crystal_F_000 920
_exptl_crystal_size_max 0.12
_exptl_crystal_size_mid 0.04
_exptl_crystal_size_min 0.04
_refine_diff_density_max 0.222
_refine_diff_density_min -0.242
_refine_diff_density_rms 0.031
_refine_ls_extinction_method none
_refine_ls_goodness_of_fit_ref 1.058
_refine_ls_hydrogen_treatment refall
_refine_ls_matrix_type full
_refine_ls_number_parameters 393
_refine_ls_number_reflns 4679
_refine_ls_number_restraints 0
_refine_ls_restrained_S_all 1.058
_refine_ls_R_factor_all 0.0372
_refine_ls_R_factor_gt 0.0358
_refine_ls_shift/su_max 0.001
_refine_ls_shift/su_mean 0.000
_refine_ls_structure_factor_coef Fsqd
_refine_ls_weighting_details 'w=1/[\s^2^(Fo^2^)+(0.0580P)^2^+0.4082P] where P=(Fo^2^+2Fc^2^)/3'
_refine_ls_weighting_scheme calc
_refine_ls_wR_factor_gt 0.1023
_refine_ls_wR_factor_ref 0.1036
_reflns_Friedel_coverage 0.000
_reflns_number_gt 4436
_reflns_number_total 4679
_reflns_threshold_expression 'I > 2\s(I)'
_cod_data_source_file cs1c00975_si_002.cif
_cod_data_source_block liuwenbo-zmh-iv-193-20200716-rt
_cod_original_cell_volume 2331.74(2)
_cod_database_code 4518630
_shelx_shelxl_version_number 2018/3
_chemical_oxdiff_formula 'H C O Si'
_shelx_space_group_comment
;
The symmetry employed for this shelxl refinement is uniquely defined
by the following loop, which should always be used as a source of
symmetry information in preference to the above space-group names.
They are only intended as comments.
;
_shelx_estimated_absorpt_t_max 0.959
_shelx_estimated_absorpt_t_min 0.883
_reflns_odcompleteness_completeness 99.18
_reflns_odcompleteness_iscentric 1
_reflns_odcompleteness_theta 39.93
_olex2_refinement_description
;
;
_olex2_submission_special_instructions 'No special instructions were received'
_oxdiff_exptl_absorpt_empirical_details
;
Empirical correction (ABSPACK) includes:
- Absorption correction using spherical harmonics
- Frame scaling
;
_oxdiff_exptl_absorpt_empirical_full_max 1.371
_oxdiff_exptl_absorpt_empirical_full_min 0.576

loop_
_space_group_symop_operation_xyz
'x, y, z'
'-x, y+1/2, -z+1/2'
'-x, -y, -z'
'x, -y-1/2, z-1/2'

loop_
_atom_site_label
_atom_site_type_symbol
_atom_site_fract_x
_atom_site_fract_y
_atom_site_fract_z
_atom_site_U_iso_or_equiv
_atom_site_adp_type
_atom_site_occupancy
_atom_site_site_symmetry_order
_atom_site_calc_flag
_atom_site_refinement_flags_posn
_atom_site_refinement_flags_adp
_atom_site_refinement_flags_occupancy
_atom_site_disorder_assembly
_atom_site_disorder_group
Si1 Si 0.80656(2) 0.63234(5) 0.37636(2) 0.04112(11) Uani 1 1 d . . . . .
O2 O 0.41651(6) 0.81536(17) 0.42504(7) 0.0739(3) Uani 1 1 d . . . . .
C15 C 0.75902(6) 0.75449(16) 0.28865(6) 0.0408(2) Uani 1 1 d . . . . .
C24 C 0.83460(6) 0.81731(18) 0.45016(7) 0.0455(3) Uani 1 1 d . . . . .
O1 O 0.48101(7) 1.06095(17) 0.39818(10) 0.0964(5) Uani 1 1 d . . . . .
C10 C 0.68389(6) 0.77484(16) 0.26700(7) 0.0425(3) Uani 1 1 d . . . . .
C18 C 0.88967(6) 0.51409(17) 0.34969(7) 0.0442(3) Uani 1 1 d . . . . .
C14 C 0.80451(7) 0.8469(2) 0.24417(8) 0.0502(3) Uani 1 1 d . . . . .
C8 C 0.57895(6) 0.81800(19) 0.33631(8) 0.0498(3) Uani 1 1 d . . . . .
C9 C 0.62789(6) 0.69442(17) 0.31028(7) 0.0451(3) Uani 1 1 d . . . . .
C23 C 0.95647(7) 0.5259(2) 0.39543(8) 0.0533(3) Uani 1 1 d . . . . .
C1 C 0.75409(8) 0.4452(2) 0.41906(9) 0.0549(3) Uani 1 1 d . . . . .
C11 C 0.65880(8) 0.8812(2) 0.20241(8) 0.0554(3) Uani 1 1 d . . . . .
C19 C 0.88407(8) 0.3889(2) 0.28822(8) 0.0582(3) Uani 1 1 d . . . . .
C13 C 0.77830(8) 0.9542(2) 0.18107(8) 0.0575(3) Uani 1 1 d . . . . .
C29 C 0.88551(9) 0.9539(2) 0.43894(9) 0.0595(3) Uani 1 1 d . . . . .
C4 C 0.61965(7) 0.50080(18) 0.32153(8) 0.0527(3) Uani 1 1 d . . . . .
C25 C 0.80610(8) 0.8253(2) 0.51866(8) 0.0592(3) Uani 1 1 d . . . . .
C7 C 0.52344(6) 0.75451(19) 0.37458(8) 0.0534(3) Uani 1 1 d . . . . .
C2 C 0.72276(9) 0.2860(2) 0.36596(11) 0.0654(4) Uani 1 1 d . . . . .
C20 C 0.94188(10) 0.2790(2) 0.27423(10) 0.0691(4) Uani 1 1 d . . . . .
C21 C 1.00711(9) 0.2926(2) 0.32108(10) 0.0679(4) Uani 1 1 d . . . . .
C12 C 0.70504(9) 0.9696(2) 0.15999(8) 0.0608(4) Uani 1 1 d . . . . .
C3 C 0.67118(9) 0.3576(2) 0.29747(10) 0.0620(4) Uani 1 1 d . . . . .
C16 C 0.47318(7) 0.8955(2) 0.39983(10) 0.0611(4) Uani 1 1 d . . . . .
C6 C 0.51670(7) 0.5628(2) 0.38714(10) 0.0607(4) Uani 1 1 d . . . . .
C22 C 1.01453(8) 0.4162(3) 0.38094(10) 0.0646(4) Uani 1 1 d . . . . .
C28 C 0.90713(11) 1.0893(2) 0.49319(10) 0.0710(4) Uani 1 1 d . . . . .
C5 C 0.56398(8) 0.4392(2) 0.36035(10) 0.0641(4) Uani 1 1 d . . . . .
C26 C 0.82767(10) 0.9608(3) 0.57293(10) 0.0734(5) Uani 1 1 d . . . . .
C27 C 0.87819(10) 1.0919(3) 0.56064(10) 0.0728(5) Uani 1 1 d . . . . .
C17 C 0.36464(11) 0.9434(4) 0.44977(18) 0.0892(6) Uani 1 1 d . . . . .
H1A H 0.7153(8) 0.505(2) 0.4427(9) 0.055(4) Uiso 1 1 d . . . . .
H8 H 0.5829(8) 0.951(2) 0.3269(9) 0.060(4) Uiso 1 1 d . . . . .
H23 H 0.9614(8) 0.612(2) 0.4391(10) 0.063(4) Uiso 1 1 d . . . . .
H14 H 0.8555(9) 0.834(2) 0.2583(9) 0.059(4) Uiso 1 1 d . . . . .
H11 H 0.6076(10) 0.896(2) 0.1867(10) 0.069(5) Uiso 1 1 d . . . . .
H1B H 0.7886(9) 0.391(2) 0.4624(10) 0.071(5) Uiso 1 1 d . . . . .
H3A H 0.6987(9) 0.410(2) 0.2592(9) 0.062(4) Uiso 1 1 d . . . . .
H12 H 0.6859(9) 1.036(3) 0.1146(11) 0.078(5) Uiso 1 1 d . . . . .
H2A H 0.6947(10) 0.199(3) 0.3964(11) 0.081(5) Uiso 1 1 d . . . . .
H13 H 0.8118(10) 1.016(2) 0.1520(10) 0.072(5) Uiso 1 1 d . . . . .
H29 H 0.9066(9) 0.958(3) 0.3907(10) 0.074(5) Uiso 1 1 d . . . . .
H3B H 0.6437(10) 0.250(3) 0.2758(10) 0.076(5) Uiso 1 1 d . . . . .
H2B H 0.7619(10) 0.214(3) 0.3479(10) 0.081(5) Uiso 1 1 d . . . . .
H25 H 0.7713(10) 0.738(3) 0.5265(10) 0.073(5) Uiso 1 1 d . . . . .
H21 H 1.0450(10) 0.218(3) 0.3104(10) 0.081(5) Uiso 1 1 d . . . . .
H27 H 0.8938(11) 1.190(3) 0.5984(12) 0.092(6) Uiso 1 1 d . . . . .
H6 H 0.4790(9) 0.520(2) 0.4137(9) 0.066(5) Uiso 1 1 d . . . . .
H5 H 0.5588(9) 0.303(3) 0.3672(10) 0.076(5) Uiso 1 1 d . . . . .
H20 H 0.9373(10) 0.191(3) 0.2326(11) 0.087(6) Uiso 1 1 d . . . . .
H28 H 0.9406(11) 1.178(3) 0.4835(12) 0.096(6) Uiso 1 1 d . . . . .
H22 H 1.0586(11) 0.430(3) 0.4141(11) 0.085(6) Uiso 1 1 d . . . . .
H19 H 0.8375(9) 0.373(2) 0.2556(9) 0.066(5) Uiso 1 1 d . . . . .
H26 H 0.8063(11) 0.961(3) 0.6182(13) 0.096(6) Uiso 1 1 d . . . . .
H17A H 0.3254(13) 0.870(3) 0.4602(13) 0.101(7) Uiso 1 1 d . . . . .
H17B H 0.3870(15) 1.016(4) 0.4915(18) 0.145(11) Uiso 1 1 d . . . . .
H17C H 0.3451(17) 1.027(5) 0.406(2) 0.163(13) Uiso 1 1 d . . . . .

loop_
_atom_site_aniso_label
_atom_site_aniso_U_11
_atom_site_aniso_U_22
_atom_site_aniso_U_33
_atom_site_aniso_U_23
_atom_site_aniso_U_13
_atom_site_aniso_U_12
Si1 0.03712(18) 0.04335(19) 0.04349(19) 0.00625(12) 0.00774(13) 0.00605(12)
O2 0.0495(5) 0.0721(7) 0.1054(9) -0.0105(6) 0.0302(6) -0.0103(5)
C15 0.0408(6) 0.0382(6) 0.0434(6) 0.0010(4) 0.0066(4) 0.0047(4)
C24 0.0442(6) 0.0485(6) 0.0435(6) 0.0059(5) 0.0050(5) 0.0113(5)
O1 0.0743(8) 0.0548(7) 0.1727(15) -0.0019(8) 0.0615(9) -0.0013(6)
C10 0.0416(6) 0.0364(6) 0.0484(6) -0.0020(5) 0.0019(5) 0.0035(4)
C18 0.0428(6) 0.0446(6) 0.0464(6) 0.0085(5) 0.0102(5) 0.0075(5)
C14 0.0466(7) 0.0549(7) 0.0504(7) 0.0067(5) 0.0117(5) 0.0063(5)
C8 0.0385(6) 0.0413(7) 0.0689(8) 0.0001(6) 0.0049(5) -0.0032(5)
C9 0.0367(5) 0.0406(6) 0.0560(7) -0.0016(5) -0.0007(5) -0.0029(5)
C23 0.0427(6) 0.0587(8) 0.0589(8) 0.0067(6) 0.0087(5) 0.0059(6)
C1 0.0490(7) 0.0534(8) 0.0640(8) 0.0168(6) 0.0133(6) 0.0065(6)
C11 0.0505(7) 0.0562(8) 0.0569(7) 0.0056(6) -0.0018(6) 0.0108(6)
C19 0.0585(8) 0.0635(9) 0.0527(7) -0.0007(6) 0.0087(6) 0.0133(7)
C13 0.0675(9) 0.0554(8) 0.0527(7) 0.0111(6) 0.0189(6) 0.0062(6)
C29 0.0721(9) 0.0515(8) 0.0564(8) 0.0045(6) 0.0141(7) -0.0025(7)
C4 0.0446(6) 0.0406(6) 0.0710(8) -0.0054(6) 0.0013(6) -0.0053(5)
C25 0.0532(8) 0.0754(10) 0.0502(7) -0.0016(7) 0.0118(6) 0.0031(7)
C7 0.0365(6) 0.0515(7) 0.0715(8) -0.0037(6) 0.0051(5) -0.0066(5)
C2 0.0654(9) 0.0381(7) 0.0960(11) 0.0104(7) 0.0229(8) 0.0056(6)
C20 0.0814(11) 0.0647(9) 0.0660(9) 0.0000(7) 0.0271(8) 0.0203(8)
C21 0.0601(9) 0.0668(9) 0.0842(10) 0.0214(8) 0.0357(8) 0.0240(7)
C12 0.0714(9) 0.0589(8) 0.0508(7) 0.0136(6) 0.0047(6) 0.0159(7)
C3 0.0650(9) 0.0383(7) 0.0835(10) -0.0098(7) 0.0138(8) -0.0037(6)
C16 0.0417(7) 0.0601(9) 0.0829(10) -0.0034(7) 0.0138(6) -0.0076(6)
C6 0.0409(7) 0.0568(8) 0.0842(10) 0.0009(7) 0.0086(6) -0.0139(6)
C22 0.0405(7) 0.0748(10) 0.0798(10) 0.0181(8) 0.0134(7) 0.0117(7)
C28 0.0855(11) 0.0500(8) 0.0753(10) 0.0021(7) 0.0031(8) -0.0050(8)
C5 0.0510(7) 0.0430(7) 0.0979(11) 0.0002(7) 0.0089(7) -0.0134(6)
C26 0.0767(11) 0.0919(13) 0.0523(8) -0.0125(8) 0.0119(7) 0.0115(9)
C27 0.0871(12) 0.0622(9) 0.0643(9) -0.0120(8) -0.0057(8) 0.0130(9)
C17 0.0594(10) 0.0938(15) 0.1224(18) -0.0163(14) 0.0410(11) -0.0037(10)

loop_
_atom_type_symbol
_atom_type_description
_atom_type_scat_dispersion_real
_atom_type_scat_dispersion_imag
_atom_type_scat_source
C C 0.0181 0.0091 'International Tables Vol C Tables 4.2.6.8 and 6.1.1.4'
H H 0.0000 0.0000 'International Tables Vol C Tables 4.2.6.8 and 6.1.1.4'
O O 0.0492 0.0322 'International Tables Vol C Tables 4.2.6.8 and 6.1.1.4'
Si Si 0.2541 0.3302 'International Tables Vol C Tables 4.2.6.8 and 6.1.1.4'

loop_
_geom_angle_atom_site_label_1
_geom_angle_atom_site_label_2
_geom_angle_atom_site_label_3
_geom_angle
_geom_angle_site_symmetry_1
_geom_angle_site_symmetry_3
_geom_angle_publ_flag
C24 Si1 C15 107.58(5) . . ?
C24 Si1 C18 109.10(6) . . ?
C18 Si1 C15 108.05(5) . . ?
C1 Si1 C15 116.41(6) . . ?
C1 Si1 C24 109.22(6) . . ?
C1 Si1 C18 106.31(6) . . ?
C16 O2 C17 115.56(15) . . ?
C10 C15 Si1 127.33(9) . . ?
C14 C15 Si1 115.08(9) . . ?
C14 C15 C10 117.38(11) . . ?
C29 C24 Si1 121.33(10) . . ?
C25 C24 Si1 122.03(11) . . ?
C25 C24 C29 116.65(13) . . ?
C15 C10 C9 124.38(10) . . ?
C11 C10 C15 119.04(12) . . ?
C11 C10 C9 116.55(11) . . ?
C23 C18 Si1 122.16(10) . . ?
C23 C18 C19 116.95(12) . . ?
C19 C18 Si1 120.30(10) . . ?
C15 C14 H14 117.9(9) . . ?
C13 C14 C15 122.49(12) . . ?
C13 C14 H14 119.6(10) . . ?
C9 C8 H8 119.4(9) . . ?
C7 C8 C9 121.71(12) . . ?
C7 C8 H8 118.8(9) . . ?
C8 C9 C10 117.90(11) . . ?
C8 C9 C4 118.82(12) . . ?
C4 C9 C10 123.16(11) . . ?
C18 C23 H23 118.3(9) . . ?
C22 C23 C18 121.32(15) . . ?
C22 C23 H23 120.4(9) . . ?
Si1 C1 H1A 109.0(9) . . ?
Si1 C1 H1B 105.4(10) . . ?
C2 C1 Si1 117.04(11) . . ?
C2 C1 H1A 109.7(9) . . ?
C2 C1 H1B 109.2(10) . . ?
H1A C1 H1B 105.9(13) . . ?
C10 C11 H11 120.1(10) . . ?
C12 C11 C10 121.99(13) . . ?
C12 C11 H11 117.9(10) . . ?
C18 C19 H19 119.6(10) . . ?
C20 C19 C18 121.57(14) . . ?
C20 C19 H19 118.8(10) . . ?
C14 C13 H13 119.6(11) . . ?
C12 C13 C14 119.34(13) . . ?
C12 C13 H13 121.0(11) . . ?
C24 C29 H29 120.4(10) . . ?
C28 C29 C24 121.81(15) . . ?
C28 C29 H29 117.8(10) . . ?
C9 C4 C3 122.48(13) . . ?
C5 C4 C9 118.84(13) . . ?
C5 C4 C3 118.57(13) . . ?
C24 C25 H25 117.8(11) . . ?
C26 C25 C24 121.56(16) . . ?
C26 C25 H25 120.6(11) . . ?
C8 C7 C16 118.30(12) . . ?
C6 C7 C8 119.11(13) . . ?
C6 C7 C16 122.59(13) . . ?
C1 C2 H2A 107.8(11) . . ?
C1 C2 H2B 110.3(11) . . ?
C3 C2 C1 112.58(12) . . ?
C3 C2 H2A 107.9(11) . . ?
C3 C2 H2B 109.5(11) . . ?
H2A C2 H2B 108.6(15) . . ?
C19 C20 H20 121.0(12) . . ?
C21 C20 C19 120.04(16) . . ?
C21 C20 H20 118.9(12) . . ?
C20 C21 H21 118.4(11) . . ?
C22 C21 C20 119.69(14) . . ?
C22 C21 H21 121.9(11) . . ?
C11 C12 H12 119.6(11) . . ?
C13 C12 C11 119.75(13) . . ?
C13 C12 H12 120.6(11) . . ?
C4 C3 C2 111.13(13) . . ?
C4 C3 H3A 111.0(10) . . ?
C4 C3 H3B 108.6(11) . . ?
C2 C3 H3A 109.9(10) . . ?
C2 C3 H3B 107.0(11) . . ?
H3A C3 H3B 109.1(14) . . ?
O2 C16 C7 112.23(13) . . ?
O1 C16 O2 122.57(14) . . ?
O1 C16 C7 125.20(13) . . ?
C7 C6 H6 119.1(11) . . ?
C5 C6 C7 119.63(13) . . ?
C5 C6 H6 121.3(11) . . ?
C23 C22 H22 117.6(12) . . ?
C21 C22 C23 120.41(15) . . ?
C21 C22 H22 122.0(12) . . ?
C29 C28 H28 119.3(13) . . ?
C27 C28 C29 119.95(17) . . ?
C27 C28 H28 120.7(13) . . ?
C4 C5 H5 117.7(10) . . ?
C6 C5 C4 121.86(13) . . ?
C6 C5 H5 120.5(10) . . ?
C25 C26 H26 118.4(14) . . ?
C27 C26 C25 120.50(16) . . ?
C27 C26 H26 121.1(13) . . ?
C28 C27 H27 118.9(12) . . ?
C26 C27 C28 119.53(16) . . ?
C26 C27 H27 121.5(12) . . ?
O2 C17 H17A 106.7(14) . . ?
O2 C17 H17B 109.8(18) . . ?
O2 C17 H17C 109.2(19) . . ?
H17A C17 H17B 115(2) . . ?
H17A C17 H17C 106(2) . . ?
H17B C17 H17C 110(3) . . ?

loop_
_geom_bond_atom_site_label_1
_geom_bond_atom_site_label_2
_geom_bond_distance
_geom_bond_site_symmetry_2
_geom_bond_publ_flag
Si1 C15 1.8883(11) . ?
Si1 C24 1.8758(13) . ?
Si1 C18 1.8857(12) . ?
Si1 C1 1.8751(14) . ?
O2 C16 1.3346(17) . ?
O2 C17 1.443(2) . ?
C15 C10 1.4118(16) . ?
C15 C14 1.4015(17) . ?
C24 C29 1.395(2) . ?
C24 C25 1.3917(18) . ?
O1 C16 1.1875(19) . ?
C10 C9 1.4958(17) . ?
C10 C11 1.3954(18) . ?
C18 C23 1.3928(18) . ?
C18 C19 1.3978(19) . ?
C14 C13 1.3840(19) . ?
C14 H14 0.956(16) . ?
C8 C9 1.3938(18) . ?
C8 C7 1.3924(18) . ?
C8 H8 0.963(17) . ?
C9 C4 1.4037(18) . ?
C23 C22 1.391(2) . ?
C23 H23 0.981(17) . ?
C1 C2 1.534(2) . ?
C1 H1A 0.983(16) . ?
C1 H1B 1.008(18) . ?
C11 C12 1.375(2) . ?
C11 H11 0.964(18) . ?
C19 C20 1.385(2) . ?
C19 H19 0.982(17) . ?
C13 C12 1.374(2) . ?
C13 H13 0.969(18) . ?
C29 C28 1.379(2) . ?
C29 H29 0.989(18) . ?
C4 C3 1.505(2) . ?
C4 C5 1.396(2) . ?
C25 C26 1.380(2) . ?
C25 H25 0.924(19) . ?
C7 C16 1.486(2) . ?
C7 C6 1.390(2) . ?
C2 C3 1.526(2) . ?
C2 H2A 1.01(2) . ?
C2 H2B 0.984(19) . ?
C20 C21 1.379(3) . ?
C20 H20 0.96(2) . ?
C21 C22 1.368(3) . ?
C21 H21 0.925(19) . ?
C12 H12 0.956(19) . ?
C3 H3A 0.979(17) . ?
C3 H3B 0.968(19) . ?
C6 C5 1.378(2) . ?
C6 H6 0.951(17) . ?
C22 H22 0.95(2) . ?
C28 C27 1.378(3) . ?
C28 H28 0.92(2) . ?
C5 H5 0.982(19) . ?
C26 C27 1.367(3) . ?
C26 H26 0.95(2) . ?
C27 H27 0.98(2) . ?
C17 H17A 0.94(2) . ?
C17 H17B 0.95(3) . ?
C17 H17C 1.00(4) . ?

loop_
_geom_torsion_atom_site_label_1
_geom_torsion_atom_site_label_2
_geom_torsion_atom_site_label_3
_geom_torsion_atom_site_label_4
_geom_torsion
_geom_torsion_site_symmetry_1
_geom_torsion_site_symmetry_2
_geom_torsion_site_symmetry_3
_geom_torsion_site_symmetry_4
_geom_torsion_publ_flag
Si1 C15 C10 C9 -2.23(17) . . . . ?
Si1 C15 C10 C11 175.73(10) . . . . ?
Si1 C15 C14 C13 -175.35(11) . . . . ?
Si1 C24 C29 C28 -179.25(12) . . . . ?
Si1 C24 C25 C26 179.30(12) . . . . ?
Si1 C18 C23 C22 170.44(11) . . . . ?
Si1 C18 C19 C20 -170.21(12) . . . . ?
Si1 C1 C2 C3 -59.08(16) . . . . ?
C15 Si1 C24 C29 -65.14(12) . . . . ?
C15 Si1 C24 C25 115.05(11) . . . . ?
C15 Si1 C18 C23 134.61(11) . . . . ?
C15 Si1 C18 C19 -54.46(12) . . . . ?
C15 Si1 C1 C2 54.73(12) . . . . ?
C15 C10 C9 C8 122.00(13) . . . . ?
C15 C10 C9 C4 -62.14(17) . . . . ?
C15 C10 C11 C12 -1.2(2) . . . . ?
C15 C14 C13 C12 -1.0(2) . . . . ?
C24 Si1 C15 C10 -97.90(11) . . . . ?
C24 Si1 C15 C14 76.64(10) . . . . ?
C24 Si1 C18 C23 17.92(12) . . . . ?
C24 Si1 C18 C19 -171.14(10) . . . . ?
C24 Si1 C1 C2 176.76(10) . . . . ?
C24 C29 C28 C27 -0.1(3) . . . . ?
C24 C25 C26 C27 0.0(3) . . . . ?
C10 C15 C14 C13 -0.23(19) . . . . ?
C10 C9 C4 C3 6.1(2) . . . . ?
C10 C9 C4 C5 -177.64(12) . . . . ?
C10 C11 C12 C13 0.0(2) . . . . ?
C18 Si1 C15 C10 144.44(10) . . . . ?
C18 Si1 C15 C14 -41.02(11) . . . . ?
C18 Si1 C24 C29 51.85(12) . . . . ?
C18 Si1 C24 C25 -127.97(11) . . . . ?
C18 Si1 C1 C2 -65.65(12) . . . . ?
C18 C23 C22 C21 -0.3(2) . . . . ?
C18 C19 C20 C21 -0.5(2) . . . . ?
C14 C15 C10 C9 -176.66(11) . . . . ?
C14 C15 C10 C11 1.30(17) . . . . ?
C14 C13 C12 C11 1.1(2) . . . . ?
C8 C9 C4 C3 -178.12(13) . . . . ?
C8 C9 C4 C5 -1.8(2) . . . . ?
C8 C7 C16 O2 170.42(13) . . . . ?
C8 C7 C16 O1 -9.3(3) . . . . ?
C8 C7 C6 C5 -1.2(2) . . . . ?
C9 C10 C11 C12 176.90(13) . . . . ?
C9 C8 C7 C16 -179.46(13) . . . . ?
C9 C8 C7 C6 0.0(2) . . . . ?
C9 C4 C3 C2 102.97(16) . . . . ?
C9 C4 C5 C6 0.6(2) . . . . ?
C23 C18 C19 C20 1.2(2) . . . . ?
C1 Si1 C15 C10 24.99(13) . . . . ?
C1 Si1 C15 C14 -160.46(10) . . . . ?
C1 Si1 C24 C29 167.66(11) . . . . ?
C1 Si1 C24 C25 -12.15(13) . . . . ?
C1 Si1 C18 C23 -99.75(12) . . . . ?
C1 Si1 C18 C19 71.19(12) . . . . ?
C1 C2 C3 C4 -45.24(18) . . . . ?
C11 C10 C9 C8 -56.01(16) . . . . ?
C11 C10 C9 C4 119.85(14) . . . . ?
C19 C18 C23 C22 -0.8(2) . . . . ?
C19 C20 C21 C22 -0.5(2) . . . . ?
C29 C24 C25 C26 -0.5(2) . . . . ?
C29 C28 C27 C26 -0.5(3) . . . . ?
C25 C24 C29 C28 0.6(2) . . . . ?
C25 C26 C27 C28 0.6(3) . . . . ?
C7 C8 C9 C10 177.57(11) . . . . ?
C7 C8 C9 C4 1.53(19) . . . . ?
C7 C6 C5 C4 0.9(2) . . . . ?
C20 C21 C22 C23 0.9(2) . . . . ?
C3 C4 C5 C6 177.07(15) . . . . ?
C16 C7 C6 C5 178.21(14) . . . . ?
C6 C7 C16 O2 -9.0(2) . . . . ?
C6 C7 C16 O1 171.23(18) . . . . ?
C5 C4 C3 C2 -73.33(17) . . . . ?
C17 O2 C16 O1 0.5(3) . . . . ?
C17 O2 C16 C7 -179.26(18) . . . . ?
